data_7004766
loop_
_publ_author_name
'Willner, Alexander'
'Hepp, Alexander'
'Mitzel, Norbert W.'

_publ_section_title
;
 Organo-aluminium and -gallium complexes with \w-NH-functional alkoxide
 ligands
;
_journal_issue 47
_journal_name_full 'Dalton Transactions'
_journal_page_first 6832
_journal_page_last 6842
_journal_paper_doi 10.1039/b811792f
_journal_year 2008
_chemical_formula_sum 'C14 H35 Al2 N O'
_chemical_formula_weight 287.39
_chemical_name_common
;
(3-tert.-Butylamino-2,2-dimethyl-1-propanolato-O,N)-
dimethylaluminium-O-trimethylaluminium adduct
;
_chemical_name_systematic
;
[3-tert.-Butylamino-2,2-dimethyl-1-propanolato-O,N]-
dimethylaluminium-O-trimethylaluminium adduct
;
_space_group_IT_number 14
_symmetry_cell_setting monoclinic
_symmetry_space_group_name_Hall '-P 2yn'
_symmetry_space_group_name_H-M 'P 1 21/n 1'
_atom_sites_solution_hydrogens geom
_atom_sites_solution_primary direct
_atom_sites_solution_secondary difmap
_audit_creation_method SHELXL-97
_cell_angle_alpha 90.00
_cell_angle_beta 112.20(3)
_cell_angle_gamma 90.00
_cell_formula_units_Z 8
_cell_length_a 12.393(3)
_cell_length_b 22.611(5)
_cell_length_c 14.830(3)
_cell_measurement_reflns_used 1853
_cell_measurement_temperature 120(2)
_cell_measurement_theta_max 25.60
_cell_measurement_theta_min 4.43
_cell_volume 3847.6(17)
_computing_cell_refinement 'X-Area (STOE 2003)'
_computing_data_collection 'STOE IPDS-1 software package'
_computing_data_reduction 'X-Area (STOE 2003)'
_computing_molecular_graphics 'Bruker SHELXTL'
_computing_publication_material 'Bruker SHELXTL'
_computing_structure_refinement 'SHELXL-97 (Sheldrick, 1997)'
_computing_structure_solution 'SHELXS-97 (Sheldrick, 1990)'
_diffrn_ambient_temperature 120(2)
_diffrn_measured_fraction_theta_full 0.982
_diffrn_measured_fraction_theta_max 0.982
_diffrn_measurement_device_type 'STOE IPDS-1'
_diffrn_measurement_method '\phi scans'
_diffrn_radiation_monochromator graphite
_diffrn_radiation_source 'fine-focus sealed tube'
_diffrn_radiation_type MoK\a
_diffrn_radiation_wavelength 0.71073
_diffrn_reflns_av_R_equivalents 0.2213
_diffrn_reflns_av_sigmaI/netI 0.1148
_diffrn_reflns_limit_h_max 15
_diffrn_reflns_limit_h_min -15
_diffrn_reflns_limit_k_max 27
_diffrn_reflns_limit_k_min -27
_diffrn_reflns_limit_l_max 17
_diffrn_reflns_limit_l_min -18
_diffrn_reflns_number 39303
_diffrn_reflns_theta_full 25.60
_diffrn_reflns_theta_max 25.60
_diffrn_reflns_theta_min 4.43
_exptl_absorpt_coefficient_mu 0.144
_exptl_absorpt_correction_type none
_exptl_crystal_colour colourless
_exptl_crystal_density_diffrn 0.992
_exptl_crystal_density_method 'not measured'
_exptl_crystal_description block
_exptl_crystal_F_000 1280
_exptl_crystal_size_max 0.2
_exptl_crystal_size_mid 0.2
_exptl_crystal_size_min 0.1
_refine_diff_density_max 0.306
_refine_diff_density_min -0.367
_refine_diff_density_rms 0.066
_refine_ls_extinction_method none
_refine_ls_goodness_of_fit_ref 1.250
_refine_ls_hydrogen_treatment mixed
_refine_ls_matrix_type full
_refine_ls_number_parameters 377
_refine_ls_number_reflns 7107
_refine_ls_number_restraints 0
_refine_ls_restrained_S_all 1.250
_refine_ls_R_factor_all 0.1675
_refine_ls_R_factor_gt 0.1203
_refine_ls_shift/su_max 0.001
_refine_ls_shift/su_mean 0.000
_refine_ls_structure_factor_coef Fsqd
_refine_ls_weighting_details 'calc w=1/[\s^2^(Fo^2^)+(0.0001P)^2^+10.6701P] where P=(Fo^2^+2Fc^2^)/3'
_refine_ls_weighting_scheme calc
_refine_ls_wR_factor_gt 0.2045
_refine_ls_wR_factor_ref 0.2236
_reflns_number_gt 4978
_reflns_number_total 7107
_reflns_threshold_expression >2sigma(I)
_cod_data_source_file b811792f.txt
_cod_data_source_block 6a
_cod_depositor_comments
;
The following automatic conversions were performed:
'_symmetry_cell_setting' value 'Monoclinic' changed to 'monoclinic'
according to '/home/saulius/struct/CIF-dictionaries/cif_core.dic'
dictionary named 'cif_core.dic' version 2.4.1 from 2010-06-29.

Automatic conversion script
Id: cif_fix_enum 1527 2010-12-29 10:47:43Z saulius 
;
_cod_original_cell_volume 3847.6(13)
_cod_original_sg_symbol_H-M P2(1)/n
_cod_database_code 7004766

loop_
_symmetry_equiv_pos_as_xyz
'x, y, z'
'-x+1/2, y+1/2, -z+1/2'
'-x, -y, -z'
'x-1/2, -y-1/2, z-1/2'

loop_
_atom_site_label
_atom_site_type_symbol
_atom_site_fract_x
_atom_site_fract_y
_atom_site_fract_z
_atom_site_U_iso_or_equiv
_atom_site_adp_type
_atom_site_occupancy
_atom_site_symmetry_multiplicity
_atom_site_calc_flag
_atom_site_refinement_flags
_atom_site_disorder_assembly
_atom_site_disorder_group
Al1 Al -0.36538(14) 0.08170(8) 0.16252(11) 0.0288(4) Uani 1 1 d . . .
O1 O -0.3062(3) 0.14695(16) 0.2385(2) 0.0288(8) Uani 1 1 d . . .
N1 N -0.2917(4) 0.0231(2) 0.2722(3) 0.0304(11) Uani 1 1 d . . .
H1 H -0.215(5) 0.022(3) 0.282(4) 0.037(17) Uiso 1 1 d . . .
C1 C -0.1974(5) 0.1369(3) 0.3184(4) 0.0293(12) Uani 1 1 d . . .
H1B H -0.1618 0.1745 0.3434 0.035 Uiso 1 1 calc R . .
H1C H -0.145 0.1157 0.2950 0.035 Uiso 1 1 calc R . .
Al2 Al -0.32733(16) 0.22633(8) 0.19281(13) 0.0360(4) Uani 1 1 d . . .
C2 C -0.2119(5) 0.1018(3) 0.4007(4) 0.0328(13) Uani 1 1 d . . .
C3 C -0.2990(6) 0.0509(3) 0.3607(4) 0.0369(14) Uani 1 1 d . . .
H3A H -0.2826 0.0176 0.416 0.044 Uiso 1 1 calc R . .
H3B H -0.386 0.0674 0.3434 0.044 Uiso 1 1 calc R . .
C6 C -0.0928(6) 0.0789(3) 0.4679(4) 0.0466(17) Uani 1 1 d . . .
H6A H -0.064 0.0489 0.4322 0.070 Uiso 1 1 calc R . .
H6B H -0.0997 0.0599 0.527 0.070 Uiso 1 1 calc R . .
H6C H -0.036 0.1129 0.489 0.070 Uiso 1 1 calc R . .
C5 C -0.2618(6) 0.1421(3) 0.4593(4) 0.0448(16) Uani 1 1 d . . .
H5A H -0.280 0.1172 0.510 0.067 Uiso 1 1 calc R . .
H5B H -0.337 0.1619 0.4128 0.067 Uiso 1 1 calc R . .
H5C H -0.202 0.1740 0.495 0.067 Uiso 1 1 calc R . .
C4 C -0.3259(6) -0.0430(3) 0.2596(4) 0.0394(15) Uani 1 1 d . . .
C41 C -0.4424(6) -0.0516(3) 0.2689(6) 0.057(2) Uani 1 1 d . . .
H41A H -0.468 -0.0957 0.255 0.086 Uiso 1 1 calc R . .
H41B H -0.505 -0.0245 0.219 0.086 Uiso 1 1 calc R . .
H41C H -0.4349 -0.041 0.339 0.086 Uiso 1 1 calc R . .
C42 C -0.2317(6) -0.0777(3) 0.3383(5) 0.0550(19) Uani 1 1 d . . .
H42A H -0.152 -0.0721 0.330 0.083 Uiso 1 1 calc R . .
H42B H -0.254 -0.1226 0.332 0.083 Uiso 1 1 calc R . .
H42C H -0.225 -0.0623 0.407 0.083 Uiso 1 1 calc R . .
C43 C -0.3305(7) -0.0619(3) 0.1604(5) 0.0552(19) Uani 1 1 d . . .
H43A H -0.253 -0.053 0.1548 0.083 Uiso 1 1 calc R . .
H43B H -0.395 -0.0397 0.108 0.083 Uiso 1 1 calc R . .
H43C H -0.346 -0.1058 0.1518 0.083 Uiso 1 1 calc R . .
C31 C -0.4680(6) 0.2267(4) 0.0718(6) 0.065(2) Uani 1 1 d . . .
H31A H -0.537 0.217 0.0871 0.098 Uiso 1 1 calc R . .
H31B H -0.459 0.197 0.026 0.098 Uiso 1 1 calc R . .
H31C H -0.478 0.2662 0.042 0.098 Uiso 1 1 calc R . .
C32 C -0.1809(6) 0.2427(3) 0.1715(5) 0.0496(18) Uani 1 1 d . . .
H32A H -0.165 0.2114 0.139 0.074 Uiso 1 1 calc R . .
H32B H -0.120 0.248 0.231 0.074 Uiso 1 1 calc R . .
H32C H -0.1899 0.2766 0.135 0.074 Uiso 1 1 calc R . .
C33 C -0.3441(7) 0.2741(3) 0.2986(6) 0.062(2) Uani 1 1 d . . .
H33A H -0.404 0.2580 0.316 0.094 Uiso 1 1 calc R . .
H33B H -0.363 0.3135 0.2770 0.094 Uiso 1 1 calc R . .
H33C H -0.273 0.2736 0.353 0.094 Uiso 1 1 calc R . .
C11 C -0.2903(6) 0.0756(3) 0.0688(4) 0.0496(18) Uani 1 1 d . . .
H11A H -0.304 0.1085 0.033 0.074 Uiso 1 1 calc R . .
H11B H -0.319 0.0446 0.030 0.074 Uiso 1 1 calc R . .
H11C H -0.214 0.071 0.1004 0.074 Uiso 1 1 calc R . .
C21 C -0.5351(5) 0.0782(3) 0.1225(5) 0.0477(17) Uani 1 1 d . . .
H21A H -0.5709 0.1113 0.079 0.072 Uiso 1 1 calc R . .
H21B H -0.5554 0.081 0.180 0.072 Uiso 1 1 calc R . .
H21C H -0.5641 0.0407 0.089 0.072 Uiso 1 1 calc R . .
Al1A Al 0.22034(14) 0.15773(7) 0.30090(10) 0.0254(4) Uani 1 1 d . . .
Al2A Al 0.17532(16) 0.01538(7) 0.25643(12) 0.0309(4) Uani 1 1 d . . .
O1A O 0.1632(3) 0.09578(15) 0.2171(2) 0.0259(8) Uani 1 1 d . . .
N1A N 0.1532(4) 0.21972(19) 0.1951(3) 0.0227(9) Uani 1 1 d . . .
H1A H 0.088(5) 0.221(3) 0.189(4) 0.022(16) Uiso 1 1 d . . .
C1A C 0.0594(5) 0.1080(2) 0.1317(3) 0.0274(12) Uani 1 1 d . . .
H1D H 0.005 0.1275 0.1511 0.033 Uiso 1 1 calc R . .
H1E H 0.0263 0.0721 0.1025 0.033 Uiso 1 1 calc R . .
C2A C 0.0845(5) 0.1459(2) 0.0575(3) 0.0269(12) Uani 1 1 d . . .
C3A C 0.1722(5) 0.1955(2) 0.1086(3) 0.0267(12) Uani 1 1 d . . .
H3C H 0.252 0.1798 0.1295 0.032 Uiso 1 1 calc R . .
H3D H 0.1644 0.2278 0.0619 0.032 Uiso 1 1 calc R . .
C6A C -0.0300(5) 0.1732(3) -0.0103(4) 0.0359(14) Uani 1 1 d . . .
H6D H -0.060 0.2019 0.0284 0.054 Uiso 1 1 calc R . .
H6E H -0.090 0.1404 -0.040 0.054 Uiso 1 1 calc R . .
H6F H -0.0166 0.1958 -0.065 0.054 Uiso 1 1 calc R . .
C5A C 0.1385(5) 0.1092(3) -0.0016(4) 0.0357(14) Uani 1 1 d . . .
H5D H 0.081 0.0801 -0.041 0.053 Uiso 1 1 calc R . .
H5E H 0.208 0.0885 0.0429 0.053 Uiso 1 1 calc R . .
H5F H 0.161 0.1353 -0.044 0.053 Uiso 1 1 calc R . .
C4A C 0.1834(5) 0.2855(2) 0.2167(4) 0.0281(12) Uani 1 1 d . . .
C41A C 0.3059(5) 0.2966(3) 0.2202(4) 0.0346(13) Uani 1 1 d . . .
H41D H 0.3085 0.2884 0.156 0.052 Uiso 1 1 calc R . .
H41E H 0.361 0.2706 0.269 0.052 Uiso 1 1 calc R . .
H41F H 0.3273 0.3379 0.238 0.052 Uiso 1 1 calc R . .
C42A C 0.1746(5) 0.2990(3) 0.3145(4) 0.0368(14) Uani 1 1 d . . .
H42D H 0.188 0.3400 0.3284 0.055 Uiso 1 1 calc R . .
H42E H 0.232 0.2768 0.3643 0.055 Uiso 1 1 calc R . .
H42F H 0.099 0.2887 0.3118 0.055 Uiso 1 1 calc R . .
C43A C 0.0938(5) 0.3227(3) 0.1366(5) 0.0399(15) Uani 1 1 d . . .
H43D H 0.098 0.3134 0.074 0.060 Uiso 1 1 calc R . .
H43E H 0.110 0.3646 0.1509 0.060 Uiso 1 1 calc R . .
H43F H 0.016 0.3137 0.134 0.060 Uiso 1 1 calc R . .
C31A C 0.3074(6) 0.0120(3) 0.3822(5) 0.0531(19) Uani 1 1 d . . .
H31D H 0.377 0.021 0.3730 0.080 Uiso 1 1 calc R . .
H31E H 0.312 -0.0262 0.409 0.080 Uiso 1 1 calc R . .
H31F H 0.296 0.040 0.425 0.080 Uiso 1 1 calc R . .
C32A C 0.1994(6) -0.0295(3) 0.1526(5) 0.0471(17) Uani 1 1 d . . .
H32D H 0.267 -0.0169 0.146 0.071 Uiso 1 1 calc R . .
H32E H 0.137 -0.0237 0.095 0.071 Uiso 1 1 calc R . .
H32F H 0.206 -0.0691 0.1679 0.071 Uiso 1 1 calc R . .
C33A C 0.0231(6) -0.0029(3) 0.2661(5) 0.0472(17) Uani 1 1 d . . .
H33D H -0.039 0.0044 0.204 0.071 Uiso 1 1 calc R . .
H33E H 0.0126 0.0220 0.315 0.071 Uiso 1 1 calc R . .
H33F H 0.0218 -0.0441 0.284 0.071 Uiso 1 1 calc R . .
C11A C 0.3903(5) 0.1610(3) 0.3499(4) 0.0411(15) Uani 1 1 d . . .
H11D H 0.4217 0.1267 0.387 0.062 Uiso 1 1 calc R . .
H11E H 0.4168 0.1951 0.389 0.062 Uiso 1 1 calc R . .
H11F H 0.4149 0.1628 0.2967 0.062 Uiso 1 1 calc R . .
C21A C 0.1387(6) 0.1599(3) 0.3898(4) 0.0422(16) Uani 1 1 d . . .
H21D H 0.133 0.1217 0.411 0.063 Uiso 1 1 calc R . .
H21E H 0.064 0.1754 0.3579 0.063 Uiso 1 1 calc R . .
H21F H 0.180 0.1835 0.443 0.063 Uiso 1 1 calc R . .

loop_
_atom_site_aniso_label
_atom_site_aniso_U_11
_atom_site_aniso_U_22
_atom_site_aniso_U_33
_atom_site_aniso_U_23
_atom_site_aniso_U_13
_atom_site_aniso_U_12
Al1 0.0310(9) 0.0296(9) 0.0233(8) -0.0024(7) 0.0075(7) -0.0023(7)
O1 0.031(2) 0.028(2) 0.0255(18) 0.0038(16) 0.0073(15) 0.0003(17)
N1 0.034(3) 0.023(3) 0.035(3) -0.002(2) 0.015(2) -0.004(2)
C1 0.030(3) 0.031(3) 0.029(3) 0.001(2) 0.014(2) 0.002(2)
Al2 0.0377(10) 0.0253(9) 0.0493(11) 0.0048(8) 0.0211(8) 0.0038(8)
C2 0.036(3) 0.038(3) 0.025(3) -0.004(2) 0.011(2) -0.002(3)
C3 0.056(4) 0.034(3) 0.027(3) -0.001(2) 0.023(3) -0.007(3)
C6 0.047(4) 0.058(5) 0.032(3) 0.014(3) 0.012(3) 0.006(3)
C5 0.060(4) 0.045(4) 0.035(3) -0.004(3) 0.024(3) -0.001(3)
C4 0.056(4) 0.018(3) 0.049(4) -0.002(3) 0.024(3) -0.007(3)
C41 0.054(4) 0.036(4) 0.092(5) 0.001(4) 0.038(4) -0.010(3)
C42 0.068(5) 0.030(4) 0.067(5) 0.010(3) 0.025(4) 0.008(3)
C43 0.075(5) 0.030(4) 0.065(5) -0.017(3) 0.032(4) -0.005(3)
C31 0.054(4) 0.052(5) 0.078(5) 0.029(4) 0.011(4) 0.012(4)
C32 0.059(4) 0.032(4) 0.072(5) 0.014(3) 0.041(4) 0.003(3)
C33 0.070(5) 0.039(4) 0.096(6) -0.010(4) 0.052(5) 0.001(4)
C11 0.065(5) 0.048(4) 0.039(3) 0.000(3) 0.024(3) -0.001(4)
C21 0.038(4) 0.048(4) 0.050(4) -0.003(3) 0.008(3) -0.006(3)
Al1A 0.0319(9) 0.0222(8) 0.0174(7) -0.0007(6) 0.0041(6) -0.0024(7)
Al2A 0.0432(10) 0.0199(9) 0.0302(8) 0.0048(7) 0.0145(7) 0.0019(8)
O1A 0.034(2) 0.0204(19) 0.0192(17) 0.0011(14) 0.0055(15) 0.0021(16)
N1A 0.028(3) 0.016(2) 0.023(2) -0.0008(17) 0.0090(19) 0.000(2)
C1A 0.031(3) 0.024(3) 0.023(3) -0.002(2) 0.005(2) -0.004(2)
C2A 0.034(3) 0.026(3) 0.015(2) -0.002(2) 0.003(2) -0.005(2)
C3A 0.029(3) 0.028(3) 0.021(2) 0.004(2) 0.007(2) -0.003(2)
C6A 0.037(3) 0.034(3) 0.024(3) 0.001(2) -0.003(2) 0.003(3)
C5A 0.048(4) 0.032(3) 0.026(3) -0.006(2) 0.013(3) -0.001(3)
C4A 0.033(3) 0.021(3) 0.032(3) -0.003(2) 0.013(2) -0.007(2)
C41A 0.039(3) 0.025(3) 0.038(3) -0.003(2) 0.012(3) -0.008(3)
C42A 0.050(4) 0.024(3) 0.038(3) -0.011(2) 0.019(3) -0.008(3)
C43A 0.042(3) 0.024(3) 0.052(4) 0.007(3) 0.016(3) 0.000(3)
C31A 0.067(5) 0.038(4) 0.049(4) 0.011(3) 0.016(3) 0.004(4)
C32A 0.054(4) 0.032(4) 0.057(4) -0.002(3) 0.023(3) 0.002(3)
C33A 0.055(4) 0.046(4) 0.048(4) 0.007(3) 0.028(3) -0.007(3)
C11A 0.039(3) 0.032(3) 0.040(3) 0.002(3) 0.000(3) -0.002(3)
C21A 0.063(4) 0.032(3) 0.032(3) 0.004(3) 0.017(3) 0.004(3)

loop_
_atom_type_symbol
_atom_type_description
_atom_type_scat_dispersion_real
_atom_type_scat_dispersion_imag
_atom_type_scat_source
C C 0.0033 0.0016 'International Tables Vol C Tables 4.2.6.8 and 6.1.1.4'
H H 0.0000 0.0000 'International Tables Vol C Tables 4.2.6.8 and 6.1.1.4'
N N 0.0061 0.0033 'International Tables Vol C Tables 4.2.6.8 and 6.1.1.4'
O O 0.0106 0.0060 'International Tables Vol C Tables 4.2.6.8 and 6.1.1.4'
Al Al 0.0645 0.0514 'International Tables Vol C Tables 4.2.6.8 and 6.1.1.4'

loop_
_geom_angle_atom_site_label_1
_geom_angle_atom_site_label_2
_geom_angle_atom_site_label_3
_geom_angle
_geom_angle_site_symmetry_1
_geom_angle_site_symmetry_3
_geom_angle_publ_flag
O1 Al1 C11 107.9(3) . . ?
O1 Al1 C21 110.7(2) . . ?
C11 Al1 C21 121.9(3) . . ?
O1 Al1 N1 94.51(18) . . ?
C11 Al1 N1 109.6(3) . . ?
C21 Al1 N1 108.8(3) . . ?
C1 O1 Al1 114.3(3) . . ?
C1 O1 Al2 113.8(3) . . ?
Al1 O1 Al2 124.87(19) . . ?
C3 N1 C4 114.2(4) . . ?
C3 N1 Al1 105.8(4) . . ?
C4 N1 Al1 121.0(4) . . ?
C3 N1 H1 107(4) . . ?
C4 N1 H1 102(4) . . ?
Al1 N1 H1 106(4) . . ?
O1 C1 C2 112.7(4) . . ?
O1 C1 H1B 109.1 . . ?
C2 C1 H1B 109.1 . . ?
O1 C1 H1C 109.1 . . ?
C2 C1 H1C 109.1 . . ?
H1B C1 H1C 107.8 . . ?
O1 Al2 C31 106.5(3) . . ?
O1 Al2 C33 105.9(3) . . ?
C31 Al2 C33 113.4(4) . . ?
O1 Al2 C32 102.8(2) . . ?
C31 Al2 C32 113.5(3) . . ?
C33 Al2 C32 113.5(3) . . ?
C1 C2 C6 108.8(5) . . ?
C1 C2 C3 111.0(4) . . ?
C6 C2 C3 111.3(5) . . ?
C1 C2 C5 109.8(5) . . ?
C6 C2 C5 109.1(5) . . ?
C3 C2 C5 106.8(5) . . ?
N1 C3 C2 112.9(5) . . ?
N1 C3 H3A 109.0 . . ?
C2 C3 H3A 109.0 . . ?
N1 C3 H3B 109.0 . . ?
C2 C3 H3B 109.0 . . ?
H3A C3 H3B 107.8 . . ?
C2 C6 H6A 109.5 . . ?
C2 C6 H6B 109.5 . . ?
H6A C6 H6B 109.5 . . ?
C2 C6 H6C 109.5 . . ?
H6A C6 H6C 109.5 . . ?
H6B C6 H6C 109.5 . . ?
C2 C5 H5A 109.5 . . ?
C2 C5 H5B 109.5 . . ?
H5A C5 H5B 109.5 . . ?
C2 C5 H5C 109.5 . . ?
H5A C5 H5C 109.5 . . ?
H5B C5 H5C 109.5 . . ?
C41 C4 C43 111.5(6) . . ?
C41 C4 C42 110.2(6) . . ?
C43 C4 C42 109.7(6) . . ?
C41 C4 N1 109.9(5) . . ?
C43 C4 N1 107.4(5) . . ?
C42 C4 N1 108.1(5) . . ?
C4 C41 H41A 109.5 . . ?
C4 C41 H41B 109.5 . . ?
H41A C41 H41B 109.5 . . ?
C4 C41 H41C 109.5 . . ?
H41A C41 H41C 109.5 . . ?
H41B C41 H41C 109.5 . . ?
C4 C42 H42A 109.5 . . ?
C4 C42 H42B 109.5 . . ?
H42A C42 H42B 109.5 . . ?
C4 C42 H42C 109.5 . . ?
H42A C42 H42C 109.5 . . ?
H42B C42 H42C 109.5 . . ?
C4 C43 H43A 109.5 . . ?
C4 C43 H43B 109.5 . . ?
H43A C43 H43B 109.5 . . ?
C4 C43 H43C 109.5 . . ?
H43A C43 H43C 109.5 . . ?
H43B C43 H43C 109.5 . . ?
Al2 C31 H31A 109.5 . . ?
Al2 C31 H31B 109.5 . . ?
H31A C31 H31B 109.5 . . ?
Al2 C31 H31C 109.5 . . ?
H31A C31 H31C 109.5 . . ?
H31B C31 H31C 109.5 . . ?
Al2 C32 H32A 109.5 . . ?
Al2 C32 H32B 109.5 . . ?
H32A C32 H32B 109.5 . . ?
Al2 C32 H32C 109.5 . . ?
H32A C32 H32C 109.5 . . ?
H32B C32 H32C 109.5 . . ?
Al2 C33 H33A 109.5 . . ?
Al2 C33 H33B 109.5 . . ?
H33A C33 H33B 109.5 . . ?
Al2 C33 H33C 109.5 . . ?
H33A C33 H33C 109.5 . . ?
H33B C33 H33C 109.5 . . ?
Al1 C11 H11A 109.5 . . ?
Al1 C11 H11B 109.5 . . ?
H11A C11 H11B 109.5 . . ?
Al1 C11 H11C 109.5 . . ?
H11A C11 H11C 109.5 . . ?
H11B C11 H11C 109.5 . . ?
Al1 C21 H21A 109.5 . . ?
Al1 C21 H21B 109.5 . . ?
H21A C21 H21B 109.5 . . ?
Al1 C21 H21C 109.5 . . ?
H21A C21 H21C 109.5 . . ?
H21B C21 H21C 109.5 . . ?
O1A Al1A C21A 108.3(2) . . ?
O1A Al1A C11A 111.6(2) . . ?
C21A Al1A C11A 120.8(3) . . ?
O1A Al1A N1A 93.62(17) . . ?
C21A Al1A N1A 109.9(2) . . ?
C11A Al1A N1A 109.3(2) . . ?
O1A Al2A C32A 105.8(2) . . ?
O1A Al2A C31A 105.6(2) . . ?
C32A Al2A C31A 114.0(3) . . ?
O1A Al2A C33A 104.7(2) . . ?
C32A Al2A C33A 112.3(3) . . ?
C31A Al2A C33A 113.4(3) . . ?
C1A O1A Al1A 115.8(3) . . ?
C1A O1A Al2A 113.1(3) . . ?
Al1A O1A Al2A 124.04(19) . . ?
C3A N1A C4A 115.3(4) . . ?
C3A N1A Al1A 105.0(3) . . ?
C4A N1A Al1A 120.6(3) . . ?
C3A N1A H1A 114(4) . . ?
C4A N1A H1A 99(4) . . ?
Al1A N1A H1A 102(4) . . ?
O1A C1A C2A 112.5(4) . . ?
O1A C1A H1D 109.1 . . ?
C2A C1A H1D 109.1 . . ?
O1A C1A H1E 109.1 . . ?
C2A C1A H1E 109.1 . . ?
H1D C1A H1E 107.8 . . ?
C1A C2A C6A 108.1(5) . . ?
C1A C2A C5A 111.2(5) . . ?
C6A C2A C5A 110.0(4) . . ?
C1A C2A C3A 110.6(4) . . ?
C6A C2A C3A 109.6(5) . . ?
C5A C2A C3A 107.3(5) . . ?
N1A C3A C2A 112.2(4) . . ?
N1A C3A H3C 109.2 . . ?
C2A C3A H3C 109.2 . . ?
N1A C3A H3D 109.2 . . ?
C2A C3A H3D 109.2 . . ?
H3C C3A H3D 107.9 . . ?
C2A C6A H6D 109.5 . . ?
C2A C6A H6E 109.5 . . ?
H6D C6A H6E 109.5 . . ?
C2A C6A H6F 109.5 . . ?
H6D C6A H6F 109.5 . . ?
H6E C6A H6F 109.5 . . ?
C2A C5A H5D 109.5 . . ?
C2A C5A H5E 109.5 . . ?
H5D C5A H5E 109.5 . . ?
C2A C5A H5F 109.5 . . ?
H5D C5A H5F 109.5 . . ?
H5E C5A H5F 109.5 . . ?
C41A C4A C43A 111.0(5) . . ?
C41A C4A C42A 111.3(4) . . ?
C43A C4A C42A 109.6(5) . . ?
C41A C4A N1A 109.2(4) . . ?
C43A C4A N1A 108.7(4) . . ?
C42A C4A N1A 107.0(4) . . ?
C4A C41A H41D 109.5 . . ?
C4A C41A H41E 109.5 . . ?
H41D C41A H41E 109.5 . . ?
C4A C41A H41F 109.5 . . ?
H41D C41A H41F 109.5 . . ?
H41E C41A H41F 109.5 . . ?
C4A C42A H42D 109.5 . . ?
C4A C42A H42E 109.5 . . ?
H42D C42A H42E 109.5 . . ?
C4A C42A H42F 109.5 . . ?
H42D C42A H42F 109.5 . . ?
H42E C42A H42F 109.5 . . ?
C4A C43A H43D 109.5 . . ?
C4A C43A H43E 109.5 . . ?
H43D C43A H43E 109.5 . . ?
C4A C43A H43F 109.5 . . ?
H43D C43A H43F 109.5 . . ?
H43E C43A H43F 109.5 . . ?
Al2A C31A H31D 109.5 . . ?
Al2A C31A H31E 109.5 . . ?
H31D C31A H31E 109.5 . . ?
Al2A C31A H31F 109.5 . . ?
H31D C31A H31F 109.5 . . ?
H31E C31A H31F 109.5 . . ?
Al2A C32A H32D 109.5 . . ?
Al2A C32A H32E 109.5 . . ?
H32D C32A H32E 109.5 . . ?
Al2A C32A H32F 109.5 . . ?
H32D C32A H32F 109.5 . . ?
H32E C32A H32F 109.5 . . ?
Al2A C33A H33D 109.5 . . ?
Al2A C33A H33E 109.5 . . ?
H33D C33A H33E 109.5 . . ?
Al2A C33A H33F 109.5 . . ?
H33D C33A H33F 109.5 . . ?
H33E C33A H33F 109.5 . . ?
Al1A C11A H11D 109.5 . . ?
Al1A C11A H11E 109.5 . . ?
H11D C11A H11E 109.5 . . ?
Al1A C11A H11F 109.5 . . ?
H11D C11A H11F 109.5 . . ?
H11E C11A H11F 109.5 . . ?
Al1A C21A H21D 109.5 . . ?
Al1A C21A H21E 109.5 . . ?
H21D C21A H21E 109.5 . . ?
Al1A C21A H21F 109.5 . . ?
H21D C21A H21F 109.5 . . ?
H21E C21A H21F 109.5 . . ?

loop_
_geom_bond_atom_site_label_1
_geom_bond_atom_site_label_2
_geom_bond_distance
_geom_bond_site_symmetry_2
_geom_bond_publ_flag
Al1 O1 1.833(4) . ?
Al1 C11 1.947(6) . ?
Al1 C21 1.960(6) . ?
Al1 N1 2.028(5) . ?
O1 C1 1.438(6) . ?
O1 Al2 1.901(4) . ?
N1 C3 1.487(7) . ?
N1 C4 1.546(7) . ?
N1 H1 0.91(6) . ?
C1 C2 1.522(7) . ?
C1 H1B 0.9655 . ?
C1 H1C 0.9655 . ?
Al2 C31 1.974(7) . ?
Al2 C33 1.978(7) . ?
Al2 C32 1.991(7) . ?
C2 C6 1.526(8) . ?
C2 C3 1.537(8) . ?
C2 C5 1.540(8) . ?
C3 H3A 1.0777 . ?
C3 H3B 1.0777 . ?
C6 H6A 1.0066 . ?
C6 H6B 1.0066 . ?
C6 H6C 1.0066 . ?
C5 H5A 1.0266 . ?
C5 H5B 1.0266 . ?
C5 H5C 1.0266 . ?
C4 C41 1.513(9) . ?
C4 C43 1.513(9) . ?
C4 C42 1.520(9) . ?
C41 H41A 1.0427 . ?
C41 H41B 1.0427 . ?
C41 H41C 1.0427 . ?
C42 H42A 1.0456 . ?
C42 H42B 1.0456 . ?
C42 H42C 1.0456 . ?
C43 H43A 1.0099 . ?
C43 H43B 1.0099 . ?
C43 H43C 1.0099 . ?
C31 H31A 0.9844 . ?
C31 H31B 0.9844 . ?
C31 H31C 0.9844 . ?
C32 H32A 0.9206 . ?
C32 H32B 0.9206 . ?
C32 H32C 0.9206 . ?
C33 H33A 0.9461 . ?
C33 H33B 0.9461 . ?
C33 H33C 0.9461 . ?
C11 H11A 0.8913 . ?
C11 H11B 0.8913 . ?
C11 H11C 0.8913 . ?
C21 H21A 0.9816 . ?
C21 H21B 0.9816 . ?
C21 H21C 0.9816 . ?
Al1A O1A 1.828(4) . ?
Al1A C21A 1.942(6) . ?
Al1A C11A 1.953(6) . ?
Al1A N1A 2.033(5) . ?
Al2A O1A 1.898(4) . ?
Al2A C32A 1.959(7) . ?
Al2A C31A 1.964(7) . ?
Al2A C33A 1.988(7) . ?
O1A C1A 1.451(6) . ?
N1A C3A 1.492(7) . ?
N1A C4A 1.538(6) . ?
N1A H1A 0.78(5) . ?
C1A C2A 1.517(7) . ?
C1A H1D 0.9385 . ?
C1A H1E 0.9385 . ?
C2A C6A 1.526(7) . ?
C2A C5A 1.533(8) . ?
C2A C3A 1.546(7) . ?
C3A H3C 0.9857 . ?
C3A H3D 0.9857 . ?
C6A H6D 1.0258 . ?
C6A H6E 1.0258 . ?
C6A H6F 1.0258 . ?
C5A H5D 0.9812 . ?
C5A H5E 0.9812 . ?
C5A H5F 0.9812 . ?
C4A C41A 1.519(8) . ?
C4A C43A 1.534(8) . ?
C4A C42A 1.527(7) . ?
C41A H41D 0.9797 . ?
C41A H41E 0.9797 . ?
C41A H41F 0.9797 . ?
C42A H42D 0.9495 . ?
C42A H42E 0.9495 . ?
C42A H42F 0.9495 . ?
C43A H43D 0.9756 . ?
C43A H43E 0.9756 . ?
C43A H43F 0.9756 . ?
C31A H31D 0.9445 . ?
C31A H31E 0.9445 . ?
C31A H31F 0.9445 . ?
C32A H32D 0.9192 . ?
C32A H32E 0.9192 . ?
C32A H32F 0.9192 . ?
C33A H33D 0.9703 . ?
C33A H33E 0.9703 . ?
C33A H33F 0.9703 . ?
C11A H11D 0.9485 . ?
C11A H11E 0.9485 . ?
C11A H11F 0.9485 . ?
C21A H21D 0.9298 . ?
C21A H21E 0.9298 . ?
C21A H21F 0.9298 . ?

loop_
_geom_torsion_atom_site_label_1
_geom_torsion_atom_site_label_2
_geom_torsion_atom_site_label_3
_geom_torsion_atom_site_label_4
_geom_torsion
_geom_torsion_site_symmetry_1
_geom_torsion_site_symmetry_2
_geom_torsion_site_symmetry_3
_geom_torsion_site_symmetry_4
_geom_torsion_publ_flag
C11 Al1 O1 C1 -83.3(4) . . . . ?
C21 Al1 O1 C1 141.0(4) . . . . ?
N1 Al1 O1 C1 29.0(4) . . . . ?
C11 Al1 O1 Al2 65.4(3) . . . . ?
C21 Al1 O1 Al2 -70.3(3) . . . . ?
N1 Al1 O1 Al2 177.7(3) . . . . ?
O1 Al1 N1 C3 37.6(4) . . . . ?
C11 Al1 N1 C3 148.4(4) . . . . ?
C21 Al1 N1 C3 -76.1(4) . . . . ?
O1 Al1 N1 C4 169.5(4) . . . . ?
C11 Al1 N1 C4 -79.7(5) . . . . ?
C21 Al1 N1 C4 55.8(5) . . . . ?
Al1 O1 C1 C2 -74.4(5) . . . . ?
Al2 O1 C1 C2 133.4(4) . . . . ?
C1 O1 Al2 C31 171.1(4) . . . . ?
Al1 O1 Al2 C31 22.2(4) . . . . ?
C1 O1 Al2 C33 -67.9(4) . . . . ?
Al1 O1 Al2 C33 143.3(3) . . . . ?
C1 O1 Al2 C32 51.5(4) . . . . ?
Al1 O1 Al2 C32 -97.4(3) . . . . ?
O1 C1 C2 C6 164.7(5) . . . . ?
O1 C1 C2 C3 41.9(6) . . . . ?
O1 C1 C2 C5 -76.0(6) . . . . ?
C4 N1 C3 C2 150.7(5) . . . . ?
Al1 N1 C3 C2 -73.7(5) . . . . ?
C1 C2 C3 N1 36.3(7) . . . . ?
C6 C2 C3 N1 -85.0(6) . . . . ?
C5 C2 C3 N1 156.0(5) . . . . ?
C3 N1 C4 C41 50.7(7) . . . . ?
Al1 N1 C4 C41 -77.5(6) . . . . ?
C3 N1 C4 C43 172.1(5) . . . . ?
Al1 N1 C4 C43 43.9(6) . . . . ?
C3 N1 C4 C42 -69.6(7) . . . . ?
Al1 N1 C4 C42 162.1(4) . . . . ?
C21A Al1A O1A C1A 85.6(4) . . . . ?
C11A Al1A O1A C1A -139.2(4) . . . . ?
N1A Al1A O1A C1A -26.8(4) . . . . ?
C21A Al1A O1A Al2A -62.8(3) . . . . ?
C11A Al1A O1A Al2A 72.4(3) . . . . ?
N1A Al1A O1A Al2A -175.2(3) . . . . ?
C32A Al2A O1A C1A 67.0(4) . . . . ?
C31A Al2A O1A C1A -171.8(4) . . . . ?
C33A Al2A O1A C1A -51.8(4) . . . . ?
C32A Al2A O1A Al1A -143.9(3) . . . . ?
C31A Al2A O1A Al1A -22.6(4) . . . . ?
C33A Al2A O1A Al1A 97.3(3) . . . . ?
O1A Al1A N1A C3A -40.3(3) . . . . ?
C21A Al1A N1A C3A -151.2(4) . . . . ?
C11A Al1A N1A C3A 74.1(4) . . . . ?
O1A Al1A N1A C4A -172.7(4) . . . . ?
C21A Al1A N1A C4A 76.4(4) . . . . ?
C11A Al1A N1A C4A -58.3(5) . . . . ?
Al1A O1A C1A C2A 73.3(5) . . . . ?
Al2A O1A C1A C2A -134.9(4) . . . . ?
O1A C1A C2A C6A -161.1(4) . . . . ?
O1A C1A C2A C5A 78.1(5) . . . . ?
O1A C1A C2A C3A -41.0(6) . . . . ?
C4A N1A C3A C2A -148.4(4) . . . . ?
Al1A N1A C3A C2A 76.2(4) . . . . ?
C1A C2A C3A N1A -37.0(6) . . . . ?
C6A C2A C3A N1A 82.2(5) . . . . ?
C5A C2A C3A N1A -158.5(4) . . . . ?
C3A N1A C4A C41A -51.6(6) . . . . ?
Al1A N1A C4A C41A 76.2(5) . . . . ?
C3A N1A C4A C43A 69.6(6) . . . . ?
Al1A N1A C4A C43A -162.5(4) . . . . ?
C3A N1A C4A C42A -172.1(4) . . . . ?
Al1A N1A C4A C42A -44.3(6) . . . . ?
